data_4301887
loop_
_publ_author_name
'Pius O. Adelani'
'Thomas E. Albrecht-Schmitt'

_publ_section_title
;
Uranyl Diphosphonates with Pillared Structures
;
_journal_name_full 'Inorganic Chemistry'
_journal_page_first 2732
_journal_page_last 2734
_journal_paper_doi 10.1021/ic900172s
_journal_volume 48
_journal_year 2009
_chemical_formula_moiety 'C44 H35 N4 O38 P8 U6'
_chemical_formula_sum 'C44 H35 N4 O38 P8 U6'
_chemical_formula_weight 2903.70
_chemical_name_systematic
; 
 ? 
;
_space_group_IT_number 2
_symmetry_cell_setting triclinic
_symmetry_space_group_name_Hall '-P 1'
_symmetry_space_group_name_H-M 'P -1'
_atom_sites_solution_hydrogens geom
_atom_sites_solution_primary direct
_atom_sites_solution_secondary difmap
_audit_creation_method SHELXL-97
_cell_angle_alpha 83.846(2)
_cell_angle_beta 86.318(2)
_cell_angle_gamma 65.184(2)
_cell_formula_units_Z 1
_cell_length_a 9.7932(10)
_cell_length_b 10.6592(11)
_cell_length_c 17.5643(17)
_cell_measurement_reflns_used 6529
_cell_measurement_temperature 193(2)
_cell_measurement_theta_max 28.31
_cell_measurement_theta_min 2.11
_cell_volume 1654.2(3)
_computing_cell_refinement 'SMART, SAINT'
_computing_data_collection SMART
_computing_data_reduction SAINT
_computing_molecular_graphics 'SHELXP-97 (Sheldrick, 1997)'
_computing_publication_material 'SHELXCIF-97 (Sheldrick, 1997)'
_computing_structure_refinement 'SHELXL-97 (Sheldrick, 1997)'
_computing_structure_solution 'SHELXS-97 (Sheldrick, 1990)'
_diffrn_ambient_temperature 193(2)
_diffrn_measured_fraction_theta_full 0.990
_diffrn_measured_fraction_theta_max 0.990
_diffrn_measurement_device_type 'BRUKER APEX'
_diffrn_measurement_method '0.3 wide /w exposure'
_diffrn_radiation_monochromator graphite
_diffrn_radiation_source 'fine-focus sealed tube'
_diffrn_radiation_type MoK\a
_diffrn_radiation_wavelength 0.71073
_diffrn_reflns_av_R_equivalents 0.0366
_diffrn_reflns_av_sigmaI/netI 0.0580
_diffrn_reflns_limit_h_max 13
_diffrn_reflns_limit_h_min -13
_diffrn_reflns_limit_k_max 14
_diffrn_reflns_limit_k_min -13
_diffrn_reflns_limit_l_max 23
_diffrn_reflns_limit_l_min -23
_diffrn_reflns_number 16823
_diffrn_reflns_theta_full 28.31
_diffrn_reflns_theta_max 28.31
_diffrn_reflns_theta_min 2.11
_diffrn_standards_decay_% 0
_diffrn_standards_interval_count na
_diffrn_standards_interval_time na
_diffrn_standards_number na
_exptl_absorpt_coefficient_mu 14.927
_exptl_absorpt_correction_T_max 0.4085
_exptl_absorpt_correction_T_min 0.1860
_exptl_absorpt_correction_type numerical
_exptl_absorpt_process_details SHELXPREP
_exptl_crystal_colour yellow
_exptl_crystal_density_diffrn 2.915
_exptl_crystal_density_meas ?
_exptl_crystal_density_method 'not measured'
_exptl_crystal_description acicular
_exptl_crystal_F_000 1303
_exptl_crystal_size_max 0.218
_exptl_crystal_size_mid 0.088
_exptl_crystal_size_min 0.070
_refine_diff_density_max 2.349
_refine_diff_density_min -1.594
_refine_diff_density_rms 0.273
_refine_ls_extinction_coef 0
_refine_ls_extinction_method none
_refine_ls_goodness_of_fit_ref 1.122
_refine_ls_hydrogen_treatment constr
_refine_ls_matrix_type full
_refine_ls_number_parameters 433
_refine_ls_number_reflns 8146
_refine_ls_number_restraints 0
_refine_ls_restrained_S_all 1.122
_refine_ls_R_factor_all 0.0586
_refine_ls_R_factor_gt 0.0445
_refine_ls_shift/su_max 0.001
_refine_ls_shift/su_mean 0.000
_refine_ls_structure_factor_coef Fsqd
_refine_ls_weighting_details 'calc w=1/[\s^2^(Fo^2^)+(0.0300P)^2^+15.7673P] where P=(Fo^2^+2Fc^2^)/3'
_refine_ls_weighting_scheme calc
_refine_ls_wR_factor_gt 0.1027
_refine_ls_wR_factor_ref 0.1075
_reflns_number_gt 6529
_reflns_number_total 8146
_reflns_threshold_expression >2sigma(I)
_cod_data_source_file ic900172s_si_001_1.cif
_cod_data_source_block face
_cod_depositor_comments
;
The following automatic conversions were performed:

'_exptl_crystal_density_meas' value 'nm' was changed to '?' - the
value is perceived as not measured.

Automatic conversion script
Id: cif_fix_values 3008 2015-01-20 13:52:24Z robertas 
;
_cod_database_code 4301887

loop_
_symmetry_equiv_pos_as_xyz
'x, y, z'
'-x, -y, -z'

loop_
_atom_site_label
_atom_site_type_symbol
_atom_site_fract_x
_atom_site_fract_y
_atom_site_fract_z
_atom_site_U_iso_or_equiv
_atom_site_adp_type
_atom_site_occupancy
_atom_site_symmetry_multiplicity
_atom_site_calc_flag
_atom_site_refinement_flags
_atom_site_disorder_assembly
_atom_site_disorder_group
U1 U 1.05720(3) -0.18545(3) 0.248897(18) 0.01381(9) Uani 1 1 d . . .
U2 U 0.68697(3) -0.28899(3) 0.250390(18) 0.01453(9) Uani 1 1 d . . .
U3 U 0.37510(4) 0.26083(3) 0.24896(2) 0.01480(8) Uani 1 1 d . . .
P1 P 0.3137(2) -0.0206(2) 0.18712(13) 0.0142(4) Uani 1 1 d . . .
P2 P 0.9935(2) -0.5038(2) 0.31926(13) 0.0149(4) Uani 1 1 d . . .
P3 P 0.7547(2) 0.0266(2) 0.17183(13) 0.0145(4) Uani 1 1 d . . .
P4 P 0.4245(2) 0.5483(2) 0.32165(13) 0.0149(4) Uani 1 1 d . . .
O1 O 0.2061(7) -0.0676(6) 0.2343(4) 0.0185(13) Uani 1 1 d . . .
O2 O 0.2779(7) 0.1309(7) 0.1957(4) 0.0246(15) Uani 1 1 d . . .
O3 O 0.4765(7) -0.1123(7) 0.2067(4) 0.0228(15) Uani 1 1 d . . .
O4 O 0.9647(6) -0.3589(7) 0.2797(4) 0.0173(13) Uani 1 1 d . . .
O5 O 0.8546(7) -0.5239(6) 0.3006(4) 0.0174(13) Uani 1 1 d . . .
O6 O 1.1379(7) -0.6173(7) 0.2950(4) 0.0236(15) Uani 1 1 d . . .
O7 O 0.7874(7) -0.1221(6) 0.2092(4) 0.0191(13) Uani 1 1 d . . .
O8 O 0.8983(7) 0.0427(6) 0.1864(3) 0.0153(12) Uani 1 1 d . . .
O9 O 0.6127(7) 0.1383(7) 0.2024(4) 0.0236(15) Uani 1 1 d . . .
O10 O 0.2595(7) 0.6481(7) 0.3116(4) 0.0218(14) Uani 1 1 d . . .
O11 O 0.5282(7) 0.6010(7) 0.2751(4) 0.0212(14) Uani 1 1 d . . .
O12 O 0.4533(7) 0.4019(7) 0.3012(4) 0.0246(15) Uani 1 1 d . . .
O13 O 0.9822(7) -0.1179(7) 0.3380(3) 0.0186(13) Uani 1 1 d . . .
O14 O 1.1283(7) -0.2550(7) 0.1588(4) 0.0200(13) Uani 1 1 d . . .
O15 O 0.7258(7) -0.3496(7) 0.1575(4) 0.0243(15) Uani 1 1 d . . .
O16 O 0.6491(7) -0.2311(7) 0.3436(4) 0.0213(14) Uani 1 1 d . . .
O17 O 0.3302(8) 0.3738(7) 0.1625(4) 0.0272(16) Uani 1 1 d . . .
O18 O 0.4166(7) 0.1504(7) 0.3354(4) 0.0266(15) Uani 1 1 d . . .
O1W O 0.8983(9) -0.7994(8) 0.3078(4) 0.0350(18) Uani 1 1 d . . .
C1 C 0.4121(14) -0.1092(15) 0.0425(7) 0.056(4) Uani 1 1 d . . .
H9A H 0.5070 -0.1638 0.0651 0.068 Uiso 1 1 calc R . .
C2 C 0.2946(10) -0.0319(10) 0.0876(5) 0.0183(19) Uani 1 1 d . . .
C3 C 0.1603(14) 0.045(2) 0.0515(7) 0.085(7) Uani 1 1 d . . .
H8A H 0.0735 0.0955 0.0810 0.102 Uiso 1 1 calc R . .
C4 C 1.0711(11) -0.6224(10) 0.4668(6) 0.0212(19) Uani 1 1 d . . .
H3A H 1.1200 -0.7075 0.4440 0.025 Uiso 1 1 calc R . .
C5 C 1.0007(10) -0.4997(9) 0.4189(5) 0.0175(18) Uani 1 1 d . . .
C6 C 0.9273(10) -0.3752(10) 0.4546(5) 0.0195(19) Uani 1 1 d . . .
H2A H 0.8770 -0.2899 0.4246 0.023 Uiso 1 1 calc R . .
C7 C 0.8506(13) -0.049(2) 0.0260(8) 0.087(7) Uani 1 1 d . . .
H12A H 0.9434 -0.1087 0.0491 0.104 Uiso 1 1 calc R . .
C8 C 0.7360(10) 0.0282(10) 0.0714(5) 0.0147(17) Uani 1 1 d . . .
C9 C 0.6028(15) 0.1103(16) 0.0343(8) 0.062(5) Uani 1 1 d . . .
H11A H 0.5193 0.1692 0.0631 0.075 Uiso 1 1 calc R . .
C10 C 0.6120(10) 0.4899(10) 0.4459(5) 0.0177(18) Uani 1 1 d . . .
H6A H 0.6896 0.4822 0.4089 0.021 Uiso 1 1 calc R . .
C11 C 0.0832(10) -0.0290(10) 0.4954(6) 0.0201(19) Uani 1 1 d . . .
C12 C 0.4651(10) 0.5288(9) 0.4209(5) 0.0181(18) Uani 1 1 d . . .
C13 C 0.1608(11) -0.0088(10) 0.4291(6) 0.022(2) Uani 1 1 d . . .
H15A H 0.1069 0.0452 0.3853 0.027 Uiso 1 1 calc R . .
C14 C 0.3528(10) 0.5374(10) 0.4772(5) 0.0202(19) Uani 1 1 d . . .
H5A H 0.2526 0.5621 0.4623 0.024 Uiso 1 1 calc R . .
C15 C 0.3183(11) -0.0685(11) 0.4274(6) 0.027(2) Uani 1 1 d . . .
H14A H 0.3711 -0.0586 0.3814 0.032 Uiso 1 1 calc R . .
C16 C 0.3981(12) -0.1417(11) 0.4920(6) 0.029(2) Uani 1 1 d . . .
H13 H 0.5050 -0.1805 0.4919 0.034 Uiso 1 1 calc R . .
C17 C 0.3157(11) -0.1561(11) 0.5564(6) 0.027(2) Uani 1 1 d . . .
H17A H 0.3673 -0.2050 0.6017 0.032 Uiso 1 1 calc R . .
C18 C -0.208(3) 0.430(3) 0.0205(16) 0.043(6) Uiso 0.50 1 d P . .
C19 C -0.151(3) 0.388(3) 0.0881(16) 0.044(6) Uiso 0.50 1 d P . .
H10C H -0.2237 0.3770 0.1235 0.052 Uiso 0.50 1 calc PR . .
C20 C -0.016(3) 0.355(3) 0.1251(15) 0.041(6) Uiso 0.50 1 d P . .
H10B H 0.0077 0.3345 0.1779 0.049 Uiso 0.50 1 calc PR . .
C21 C 0.076(4) 0.359(4) 0.060(2) 0.074(10) Uiso 0.50 1 d P . .
H10D H 0.1804 0.3237 0.0708 0.089 Uiso 0.50 1 calc PR . .
C22 C 0.040(4) 0.409(4) -0.019(2) 0.075(10) Uiso 0.50 1 d P . .
H10A H 0.1118 0.4139 -0.0568 0.090 Uiso 0.50 1 calc PR . .
C23 C -0.356(3) 0.449(3) 0.0161(18) 0.129(9) Uiso 1 1 d . . .
C24 C -0.385(3) 0.430(2) -0.0574(13) 0.092(6) Uiso 1 1 d . . .
H24A H -0.3085 0.3902 -0.0948 0.110 Uiso 1 1 calc R . .
C25 C -0.467(4) 0.528(3) 0.0701(17) 0.150(10) Uiso 0.50 1 d P . 1
N1 N 0.1653(9) -0.1031(8) 0.5570(4) 0.0213(17) Uani 1 1 d . . .
H1A H 0.1178 -0.1169 0.5991 0.026 Uiso 1 1 calc R . .
N2 N -0.116(3) 0.448(3) -0.0336(16) 0.064(7) Uiso 0.50 1 d P . .
H5D H -0.1507 0.4859 -0.0794 0.077 Uiso 0.50 1 calc PR . .
N3 N -0.467(4) 0.528(3) 0.0701(17) 0.150(10) Uiso 0.50 1 d P . 2
H6C H -0.4388 0.5484 0.1119 0.181 Uiso 1 1 calc R . 2

loop_
_atom_site_aniso_label
_atom_site_aniso_U_11
_atom_site_aniso_U_22
_atom_site_aniso_U_33
_atom_site_aniso_U_23
_atom_site_aniso_U_13
_atom_site_aniso_U_12
U1 0.01108(15) 0.01742(17) 0.01454(16) -0.00129(12) -0.00061(11) -0.00750(13)
U2 0.01092(15) 0.01879(18) 0.01575(17) -0.00128(12) -0.00058(11) -0.00801(13)
U3 0.01139(15) 0.01611(16) 0.01770(16) -0.00288(12) -0.00020(11) -0.00618(12)
P1 0.0116(10) 0.0197(12) 0.0132(11) -0.0012(9) -0.0018(8) -0.0081(9)
P2 0.0105(10) 0.0166(11) 0.0189(11) -0.0021(9) -0.0010(8) -0.0067(9)
P3 0.0108(10) 0.0193(12) 0.0142(11) -0.0027(9) 0.0014(8) -0.0070(9)
P4 0.0128(10) 0.0170(11) 0.0168(11) -0.0016(9) -0.0030(8) -0.0077(9)
O1 0.021(3) 0.018(3) 0.020(3) -0.004(3) 0.002(3) -0.012(3)
O2 0.021(3) 0.025(4) 0.028(4) -0.002(3) -0.005(3) -0.009(3)
O3 0.009(3) 0.027(4) 0.031(4) 0.006(3) -0.004(3) -0.008(3)
O4 0.010(3) 0.024(3) 0.021(3) 0.002(3) -0.004(2) -0.010(3)
O5 0.013(3) 0.020(3) 0.019(3) 0.003(3) -0.004(2) -0.007(3)
O6 0.015(3) 0.029(4) 0.027(4) -0.005(3) -0.001(3) -0.009(3)
O7 0.014(3) 0.017(3) 0.027(4) 0.000(3) -0.001(3) -0.007(3)
O8 0.018(3) 0.019(3) 0.013(3) 0.002(2) -0.002(2) -0.012(3)
O9 0.015(3) 0.029(4) 0.025(4) -0.005(3) 0.002(3) -0.008(3)
O10 0.011(3) 0.034(4) 0.023(4) -0.003(3) -0.002(3) -0.012(3)
O11 0.019(3) 0.033(4) 0.017(3) 0.002(3) -0.001(3) -0.018(3)
O12 0.022(3) 0.031(4) 0.025(4) -0.013(3) -0.005(3) -0.012(3)
O13 0.019(3) 0.025(3) 0.011(3) -0.004(3) 0.001(2) -0.008(3)
O14 0.022(3) 0.021(3) 0.020(3) -0.007(3) 0.003(3) -0.011(3)
O15 0.023(3) 0.037(4) 0.019(3) -0.009(3) -0.001(3) -0.016(3)
O16 0.020(3) 0.026(4) 0.016(3) -0.004(3) -0.006(3) -0.007(3)
O17 0.038(4) 0.024(4) 0.024(4) 0.010(3) -0.004(3) -0.018(3)
O18 0.023(4) 0.036(4) 0.022(4) 0.005(3) -0.005(3) -0.015(3)
O1W 0.042(5) 0.040(5) 0.029(4) -0.002(3) 0.003(3) -0.024(4)
C1 0.033(7) 0.071(10) 0.027(6) -0.014(6) -0.010(5) 0.019(6)
C2 0.016(4) 0.026(5) 0.020(5) 0.001(4) -0.001(3) -0.016(4)
C3 0.024(6) 0.157(17) 0.021(6) -0.033(9) 0.002(5) 0.022(8)
C4 0.024(5) 0.013(4) 0.025(5) -0.004(4) -0.002(4) -0.005(4)
C5 0.015(4) 0.017(5) 0.022(5) -0.001(4) -0.001(3) -0.008(4)
C6 0.017(4) 0.018(5) 0.020(5) 0.003(4) -0.001(4) -0.006(4)
C7 0.009(5) 0.162(18) 0.025(7) -0.028(9) -0.007(5) 0.033(8)
C8 0.018(4) 0.027(5) 0.005(4) 0.001(3) 0.002(3) -0.015(4)
C9 0.040(7) 0.070(10) 0.029(7) -0.011(6) -0.009(6) 0.026(7)
C10 0.017(4) 0.029(5) 0.007(4) 0.004(3) -0.004(3) -0.011(4)
C11 0.025(5) 0.023(5) 0.022(5) -0.006(4) 0.002(4) -0.018(4)
C12 0.013(4) 0.017(5) 0.024(5) 0.003(4) -0.005(3) -0.006(3)
C13 0.025(5) 0.027(5) 0.020(5) -0.002(4) 0.000(4) -0.015(4)
C14 0.011(4) 0.027(5) 0.018(5) 0.002(4) 0.001(3) -0.006(4)
C15 0.028(5) 0.031(6) 0.026(5) -0.003(4) 0.009(4) -0.017(5)
C16 0.022(5) 0.031(6) 0.036(6) -0.008(5) 0.000(4) -0.014(4)
C17 0.028(5) 0.027(5) 0.022(5) 0.001(4) -0.008(4) -0.007(4)
N1 0.029(4) 0.025(4) 0.016(4) -0.004(3) 0.001(3) -0.016(4)

loop_
_atom_type_symbol
_atom_type_description
_atom_type_scat_dispersion_real
_atom_type_scat_dispersion_imag
_atom_type_scat_source
C C 0.0033 0.0016 'International Tables Vol C Tables 4.2.6.8 and 6.1.1.4'
H H 0.0000 0.0000 'International Tables Vol C Tables 4.2.6.8 and 6.1.1.4'
N N 0.0061 0.0033 'International Tables Vol C Tables 4.2.6.8 and 6.1.1.4'
O O 0.0106 0.0060 'International Tables Vol C Tables 4.2.6.8 and 6.1.1.4'
P P 0.1023 0.0942 'International Tables Vol C Tables 4.2.6.8 and 6.1.1.4'
U U -9.6767 9.6646 'International Tables Vol C Tables 4.2.6.8 and 6.1.1.4'

loop_
_geom_angle_atom_site_label_1
_geom_angle_atom_site_label_2
_geom_angle_atom_site_label_3
_geom_angle
_geom_angle_site_symmetry_1
_geom_angle_site_symmetry_3
_geom_angle_publ_flag
O13 U1 O14 178.3(3) . . ?
O13 U1 O1 92.3(3) . 1_655 ?
O14 U1 O1 89.3(3) . 1_655 ?
O13 U1 O10 89.0(3) . 1_645 ?
O14 U1 O10 91.7(3) . 1_645 ?
O1 U1 O10 83.3(2) 1_655 1_645 ?
O13 U1 O4 88.8(3) . . ?
O14 U1 O4 89.8(3) . . ?
O1 U1 O4 163.7(2) 1_655 . ?
O10 U1 O4 80.4(2) 1_645 . ?
O13 U1 O8 87.7(2) . . ?
O14 U1 O8 92.2(3) . . ?
O1 U1 O8 75.0(2) 1_655 . ?
O10 U1 O8 157.9(2) 1_645 . ?
O4 U1 O8 121.29(19) . . ?
O13 U1 O7 88.0(2) . . ?
O14 U1 O7 90.5(3) . . ?
O1 U1 O7 132.5(2) 1_655 . ?
O10 U1 O7 144.2(2) 1_645 . ?
O4 U1 O7 63.8(2) . . ?
O8 U1 O7 57.49(19) . . ?
O13 U1 P3 88.6(2) . . ?
O14 U1 P3 90.5(2) . . ?
O1 U1 P3 103.15(17) 1_655 . ?
O10 U1 P3 173.19(16) 1_645 . ?
O4 U1 P3 93.17(15) . . ?
O8 U1 P3 28.19(14) . . ?
O7 U1 P3 29.34(14) . . ?
O16 U2 O15 179.2(3) . . ?
O16 U2 O3 91.1(3) . . ?
O15 U2 O3 89.5(3) . . ?
O16 U2 O11 90.1(3) . 1_545 ?
O15 U2 O11 89.4(3) . 1_545 ?
O3 U2 O11 82.8(2) . 1_545 ?
O16 U2 O7 91.2(3) . . ?
O15 U2 O7 89.5(3) . . ?
O3 U2 O7 80.7(2) . . ?
O11 U2 O7 163.4(2) 1_545 . ?
O16 U2 O5 91.6(3) . . ?
O15 U2 O5 87.6(3) . . ?
O3 U2 O5 159.0(2) . . ?
O11 U2 O5 76.5(2) 1_545 . ?
O7 U2 O5 120.0(2) . . ?
O16 U2 O4 85.3(2) . . ?
O15 U2 O4 94.5(3) . . ?
O3 U2 O4 143.7(2) . . ?
O11 U2 O4 133.2(2) 1_545 . ?
O7 U2 O4 63.4(2) . . ?
O5 U2 O4 57.22(19) . . ?
O16 U2 P2 84.3(2) . . ?
O15 U2 P2 95.2(2) . . ?
O3 U2 P2 171.84(18) . . ?
O11 U2 P2 103.92(17) 1_545 . ?
O7 U2 P2 92.70(15) . . ?
O5 U2 P2 28.44(14) . . ?
O4 U2 P2 29.30(14) . . ?
O18 U3 O17 179.0(3) . . ?
O18 U3 O12 89.4(3) . . ?
O17 U3 O12 90.5(3) . . ?
O18 U3 O2 92.4(3) . . ?
O17 U3 O2 87.6(3) . . ?
O12 U3 O2 175.7(2) . . ?
O18 U3 O6 89.6(3) . 1_465 ?
O17 U3 O6 89.4(3) . 1_465 ?
O12 U3 O6 89.7(2) . 1_465 ?
O2 U3 O6 86.4(2) . 1_465 ?
O18 U3 O9 90.5(3) . . ?
O17 U3 O9 90.5(3) . . ?
O12 U3 O9 90.5(2) . . ?
O2 U3 O9 93.4(2) . . ?
O6 U3 O9 179.8(3) 1_465 . ?
O1 P1 O3 111.7(4) . . ?
O1 P1 O2 111.6(4) . . ?
O3 P1 O2 110.5(4) . . ?
O1 P1 C2 109.6(4) . . ?
O3 P1 C2 106.9(4) . . ?
O2 P1 C2 106.3(4) . . ?
O6 P2 O5 113.3(4) . . ?
O6 P2 O4 114.2(4) . . ?
O5 P2 O4 103.5(3) . . ?
O6 P2 C5 107.2(4) . . ?
O5 P2 C5 109.7(4) . . ?
O4 P2 C5 108.8(4) . . ?
O6 P2 U2 139.9(3) . . ?
O5 P2 U2 50.0(2) . . ?
O4 P2 U2 54.7(2) . . ?
C5 P2 U2 112.8(3) . . ?
O9 P3 O8 114.1(4) . . ?
O9 P3 O7 113.7(4) . . ?
O8 P3 O7 103.0(3) . . ?
O9 P3 C8 108.3(4) . . ?
O8 P3 C8 109.4(4) . . ?
O7 P3 C8 108.1(4) . . ?
O9 P3 U1 133.0(3) . . ?
O8 P3 U1 49.3(2) . . ?
O7 P3 U1 53.7(2) . . ?
C8 P3 U1 118.6(3) . . ?
O11 P4 O10 111.8(4) . . ?
O11 P4 O12 110.5(4) . . ?
O10 P4 O12 111.0(4) . . ?
O11 P4 C12 109.9(4) . . ?
O10 P4 C12 107.8(4) . . ?
O12 P4 C12 105.5(4) . . ?
P1 O1 U1 151.1(4) . 1_455 ?
P1 O2 U3 139.9(4) . . ?
P1 O3 U2 163.3(4) . . ?
P2 O4 U1 147.3(3) . . ?
P2 O4 U2 96.0(3) . . ?
U1 O4 U2 116.4(2) . . ?
P2 O5 U2 101.6(3) . . ?
P2 O6 U3 164.0(4) . 1_645 ?
P3 O7 U2 146.7(4) . . ?
P3 O7 U1 97.0(3) . . ?
U2 O7 U1 116.0(2) . . ?
P3 O8 U1 102.5(3) . . ?
P3 O9 U3 164.4(4) . . ?
P4 O10 U1 155.8(4) . 1_465 ?
P4 O11 U2 157.4(4) . 1_565 ?
P4 O12 U3 149.8(4) . . ?
C2 C1 C9 121.7(11) . 2_655 ?
C2 C1 H9A 119.1 . . ?
C9 C1 H9A 119.1 2_655 . ?
C1 C2 C3 116.3(10) . . ?
C1 C2 P1 122.7(8) . . ?
C3 C2 P1 121.0(8) . . ?
C7 C3 C2 121.3(11) 2_655 . ?
C7 C3 H8A 119.4 2_655 . ?
C2 C3 H8A 119.4 . . ?
C6 C4 C5 123.1(9) 2_746 . ?
C6 C4 H3A 118.5 2_746 . ?
C5 C4 H3A 118.5 . . ?
C4 C5 C6 117.1(8) . . ?
C4 C5 P2 121.1(7) . . ?
C6 C5 P2 121.7(7) . . ?
C4 C6 C5 119.9(8) 2_746 . ?
C4 C6 H2A 120.1 2_746 . ?
C5 C6 H2A 120.1 . . ?
C8 C7 C3 123.2(11) . 2_655 ?
C8 C7 H12A 118.4 . . ?
C3 C7 H12A 118.4 2_655 . ?
C7 C8 C9 115.3(10) . . ?
C7 C8 P3 122.5(8) . . ?
C9 C8 P3 122.2(8) . . ?
C1 C9 C8 122.0(11) 2_655 . ?
C1 C9 H11A 119.0 2_655 . ?
C8 C9 H11A 119.0 . . ?
C14 C10 C12 122.1(8) 2_666 . ?
C14 C10 H6A 119.0 2_666 . ?
C12 C10 H6A 119.0 . . ?
N1 C11 C13 117.8(8) . . ?
N1 C11 C11 117.2(10) . 2_556 ?
C13 C11 C11 125.0(11) . 2_556 ?
C10 C12 C14 117.7(8) . . ?
C10 C12 P4 121.6(7) . . ?
C14 C12 P4 120.4(7) . . ?
C11 C13 C15 119.7(9) . . ?
C11 C13 H15A 120.1 . . ?
C15 C13 H15A 120.1 . . ?
C10 C14 C12 120.3(8) 2_666 . ?
C10 C14 H5A 119.9 2_666 . ?
C12 C14 H5A 119.9 . . ?
C16 C15 C13 120.7(9) . . ?
C16 C15 H14A 119.7 . . ?
C13 C15 H14A 119.7 . . ?
C17 C16 C15 117.1(9) . . ?
C17 C16 H13 121.4 . . ?
C15 C16 H13 121.4 . . ?
N1 C17 C16 122.0(9) . . ?
N1 C17 H17A 119.0 . . ?
C16 C17 H17A 119.0 . . ?
C19 C18 N2 115(3) . . ?
C19 C18 C23 115(3) . . ?
N2 C18 C23 130(3) . . ?
C18 C19 C20 139(3) . . ?
C18 C19 H10C 110.3 . . ?
C20 C19 H10C 110.3 . . ?
C19 C20 C21 99(3) . . ?
C19 C20 H10B 130.4 . . ?
C21 C20 H10B 130.4 . . ?
C22 C21 C20 132(3) . . ?
C22 C21 H10D 114.2 . . ?
C20 C21 H10D 114.2 . . ?
N2 C22 C21 112(3) . . ?
N2 C22 C22 82(3) . 2_565 ?
C21 C22 C22 84(3) . 2_565 ?
N2 C22 H10A 123.9 . . ?
C21 C22 H10A 123.9 . . ?
C22 C22 H10A 102.5 2_565 . ?
C18 C23 C24 110(3) . . ?
C18 C23 C25 121(3) . . ?
C24 C23 C25 125(3) . . ?
N3 C24 C25 0(3) 2_465 2_465 ?
N3 C24 C23 114(2) 2_465 . ?
C25 C24 C23 114(2) 2_465 . ?
N3 C24 H24A 123.2 2_465 . ?
C25 C24 H24A 123.2 2_465 . ?
C23 C24 H24A 123.2 . . ?
C24 C25 C23 121(3) 2_465 . ?
C17 N1 C11 122.7(8) . . ?
C17 N1 H1A 118.7 . . ?
C11 N1 H1A 118.7 . . ?
C18 N2 C22 121(3) . . ?
C18 N2 H5D 119.4 . . ?
C22 N2 H5D 119.4 . . ?

loop_
_geom_bond_atom_site_label_1
_geom_bond_atom_site_label_2
_geom_bond_distance
_geom_bond_site_symmetry_2
_geom_bond_publ_flag
U1 O13 1.777(6) . ?
U1 O14 1.793(6) . ?
U1 O1 2.278(6) 1_655 ?
U1 O10 2.280(6) 1_645 ?
U1 O4 2.379(6) . ?
U1 O8 2.452(6) . ?
U1 O7 2.562(6) . ?
U1 P3 3.155(2) . ?
U2 O16 1.773(6) . ?
U2 O15 1.779(7) . ?
U2 O3 2.240(6) . ?
U2 O11 2.305(6) 1_545 ?
U2 O7 2.399(6) . ?
U2 O5 2.450(6) . ?
U2 O4 2.572(6) . ?
U2 P2 3.134(2) . ?
U3 O18 1.775(7) . ?
U3 O17 1.789(7) . ?
U3 O12 2.245(6) . ?
U3 O2 2.280(7) . ?
U3 O6 2.278(6) 1_465 ?
U3 O9 2.285(6) . ?
P1 O1 1.513(6) . ?
P1 O3 1.519(6) . ?
P1 O2 1.524(7) . ?
P1 C2 1.793(10) . ?
P2 O6 1.497(7) . ?
P2 O5 1.523(6) . ?
P2 O4 1.542(7) . ?
P2 C5 1.762(10) . ?
P3 O9 1.514(7) . ?
P3 O8 1.527(6) . ?
P3 O7 1.557(7) . ?
P3 C8 1.782(9) . ?
P4 O11 1.514(6) . ?
P4 O10 1.525(7) . ?
P4 O12 1.544(7) . ?
P4 C12 1.785(10) . ?
O1 U1 2.278(6) 1_455 ?
O6 U3 2.278(6) 1_645 ?
O10 U1 2.280(6) 1_465 ?
O11 U2 2.305(6) 1_565 ?
C1 C2 1.362(15) . ?
C1 C9 1.369(17) 2_655 ?
C1 H9A 0.9500 . ?
C2 C3 1.375(15) . ?
C3 C7 1.367(18) 2_655 ?
C3 H8A 0.9500 . ?
C4 C6 1.377(13) 2_746 ?
C4 C5 1.406(13) . ?
C4 H3A 0.9500 . ?
C5 C6 1.411(13) . ?
C6 C4 1.377(13) 2_746 ?
C6 H2A 0.9500 . ?
C7 C8 1.349(14) . ?
C7 C3 1.367(18) 2_655 ?
C7 H12A 0.9500 . ?
C8 C9 1.385(15) . ?
C9 C1 1.369(17) 2_655 ?
C9 H11A 0.9500 . ?
C10 C14 1.386(12) 2_666 ?
C10 C12 1.405(12) . ?
C10 H6A 0.9500 . ?
C11 N1 1.355(12) . ?
C11 C13 1.396(13) . ?
C11 C11 1.485(18) 2_556 ?
C12 C14 1.410(12) . ?
C13 C15 1.400(14) . ?
C13 H15A 0.9500 . ?
C14 C10 1.385(12) 2_666 ?
C14 H5A 0.9500 . ?
C15 C16 1.386(15) . ?
C15 H14A 0.9500 . ?
C16 C17 1.381(15) . ?
C16 H13 0.9500 . ?
C17 N1 1.337(13) . ?
C17 H17A 0.9500 . ?
C18 C19 1.30(4) . ?
C18 N2 1.33(4) . ?
C18 C23 1.38(4) . ?
C19 C20 1.41(3) . ?
C19 H10C 0.9500 . ?
C20 C21 1.41(4) . ?
C20 H10B 0.9500 . ?
C21 C22 1.44(5) . ?
C21 H10D 0.9500 . ?
C22 N2 1.44(4) . ?
C22 C22 1.94(7) 2_565 ?
C22 H10A 0.9500 . ?
C23 C24 1.40(3) . ?
C23 C25 1.44(4) . ?
C24 N3 1.35(3) 2_465 ?
C24 C25 1.35(3) 2_465 ?
C24 H24A 0.9500 . ?
C25 C24 1.35(3) 2_465 ?
N1 H1A 0.8800 . ?
N2 H5D 0.8800 . ?
